data_4104196
loop_
_publ_author_name
'Jie-Peng Zhang'
'Xiao-Ming Chen'

_publ_section_title
;
 Optimized Acetylene/Carbon Dioxide Sorption in a Dynamic Porous Crystal
;
_journal_name_full 'Journal of the American Chemical Society'
_journal_page_first 5516
_journal_page_last 5521
_journal_paper_doi 10.1021/ja8089872
_journal_volume 131
_journal_year 2009
_chemical_formula_sum 'C6.39 H10.39 Cu N3'
_chemical_formula_weight 192.84
_chemical_name_systematic
; 
 ? 
;
_space_group_IT_number 148
_symmetry_cell_setting trigonal
_symmetry_space_group_name_Hall '-R 3'
_symmetry_space_group_name_H-M 'R -3 :H'
_atom_sites_solution_hydrogens geom
_atom_sites_solution_primary direct
_atom_sites_solution_secondary difmap
_audit_creation_method SHELXL-97
_cell_angle_alpha 90.00
_cell_angle_beta 90.00
_cell_angle_gamma 120.00
_cell_formula_units_Z 18
_cell_length_a 19.6035(14)
_cell_length_b 19.6035(14)
_cell_length_c 14.2793(11)
_cell_measurement_temperature 195(2)
_cell_volume 4752.3(6)
_computing_structure_refinement 'SHELXL-97 (Sheldrick, 1997)'
_computing_structure_solution 'SHELXS-97 (Sheldrick, 1990)'
_diffrn_ambient_temperature 195(2)
_diffrn_measured_fraction_theta_full 1.000
_diffrn_measured_fraction_theta_max 1.000
_diffrn_measurement_device_type CCD
_diffrn_measurement_method '/w scan'
_diffrn_radiation_monochromator graphite
_diffrn_radiation_source 'fine-focus sealed tube'
_diffrn_radiation_type MoK\a
_diffrn_radiation_wavelength 0.71073
_diffrn_reflns_av_R_equivalents 0.0339
_diffrn_reflns_av_sigmaI/netI 0.0364
_diffrn_reflns_limit_h_max 24
_diffrn_reflns_limit_h_min -15
_diffrn_reflns_limit_k_max 16
_diffrn_reflns_limit_k_min -24
_diffrn_reflns_limit_l_max 16
_diffrn_reflns_limit_l_min -17
_diffrn_reflns_number 6991
_diffrn_reflns_theta_full 26.00
_diffrn_reflns_theta_max 26.00
_diffrn_reflns_theta_min 2.08
_exptl_absorpt_coefficient_mu 2.015
_exptl_absorpt_correction_T_max 0.7131
_exptl_absorpt_correction_T_min 0.6888
_exptl_absorpt_correction_type multi-scan
_exptl_absorpt_process_details SADABS
_exptl_crystal_colour colorless
_exptl_crystal_density_diffrn 1.213
_exptl_crystal_density_method 'not measured'
_exptl_crystal_description block
_exptl_crystal_F_000 1778
_exptl_crystal_size_max 0.20
_exptl_crystal_size_mid 0.18
_exptl_crystal_size_min 0.18
_refine_diff_density_max 0.621
_refine_diff_density_min -0.261
_refine_diff_density_rms 0.073
_refine_ls_extinction_method none
_refine_ls_goodness_of_fit_ref 1.032
_refine_ls_hydrogen_treatment constr
_refine_ls_matrix_type full
_refine_ls_number_parameters 100
_refine_ls_number_reflns 2080
_refine_ls_number_restraints 0
_refine_ls_restrained_S_all 1.032
_refine_ls_R_factor_all 0.0379
_refine_ls_R_factor_gt 0.0324
_refine_ls_shift/su_max 0.001
_refine_ls_shift/su_mean 0.000
_refine_ls_structure_factor_coef Fsqd
_refine_ls_weighting_details 'calc w=1/[\s^2^(Fo^2^)+(0.0442P)^2^+6.1810P] where P=(Fo^2^+2Fc^2^)/3'
_refine_ls_weighting_scheme calc
_refine_ls_wR_factor_gt 0.0833
_refine_ls_wR_factor_ref 0.0878
_reflns_number_gt 1803
_reflns_number_total 2080
_reflns_threshold_expression >2sigma(I)
_cod_data_source_file ja8089872_si_010.cif
_cod_data_source_block MAF-2-C2H2-0.20
_cod_original_sg_symbol_H-M R-3
_cod_database_code 4104196

loop_
_symmetry_equiv_pos_as_xyz
'x, y, z'
'-y, x-y, z'
'-x+y, -x, z'
'x+2/3, y+1/3, z+1/3'
'-y+2/3, x-y+1/3, z+1/3'
'-x+y+2/3, -x+1/3, z+1/3'
'x+1/3, y+2/3, z+2/3'
'-y+1/3, x-y+2/3, z+2/3'
'-x+y+1/3, -x+2/3, z+2/3'
'-x, -y, -z'
'y, -x+y, -z'
'x-y, x, -z'
'-x+2/3, -y+1/3, -z+1/3'
'y+2/3, -x+y+1/3, -z+1/3'
'x-y+2/3, x+1/3, -z+1/3'
'-x+1/3, -y+2/3, -z+2/3'
'y+1/3, -x+y+2/3, -z+2/3'
'x-y+1/3, x+2/3, -z+2/3'

loop_
_atom_site_label
_atom_site_type_symbol
_atom_site_fract_x
_atom_site_fract_y
_atom_site_fract_z
_atom_site_U_iso_or_equiv
_atom_site_adp_type
_atom_site_occupancy
_atom_site_symmetry_multiplicity
_atom_site_calc_flag
_atom_site_refinement_flags
Cu1 Cu 0.415092(16) 0.451607(17) 0.561910(19) 0.03167(14) Uani 1 1 d .
N1 N 0.50589(11) 0.54736(12) 0.61264(13) 0.0335(5) Uani 1 1 d .
N2 N 0.57466(11) 0.58572(11) 0.56117(13) 0.0326(5) Uani 1 1 d .
N3 N 0.58892(12) 0.65510(11) 0.68993(13) 0.0317(4) Uani 1 1 d .
C1 C 0.51710(15) 0.59066(14) 0.68904(17) 0.0351(5) Uani 1 1 d .
C2 C 0.45844(19) 0.57015(18) 0.7661(2) 0.0573(9) Uani 1 1 d .
H2A H 0.4102 0.5203 0.7497 0.069 Uiso 1 1 calc R
H2B H 0.4803 0.5605 0.8239 0.069 Uiso 1 1 calc R
C3 C 0.4363(3) 0.6298(3) 0.7864(4) 0.116(2) Uani 1 1 d .
H3A H 0.3995 0.6124 0.8392 0.174 Uiso 1 1 calc R
H3B H 0.4111 0.6372 0.7311 0.174 Uiso 1 1 calc R
H3C H 0.4836 0.6797 0.8023 0.174 Uiso 1 1 calc R
C4 C 0.62214(14) 0.64948(13) 0.60975(16) 0.0326(5) Uani 1 1 d .
C5 C 0.70309(15) 0.70805(17) 0.5794(2) 0.0473(7) Uani 1 1 d .
H5A H 0.7070 0.7602 0.5727 0.057 Uiso 1 1 calc R
H5B H 0.7134 0.6926 0.5173 0.057 Uiso 1 1 calc R
C6 C 0.7648(2) 0.7147(3) 0.6477(3) 0.0858(13) Uani 1 1 d .
H6A H 0.8171 0.7542 0.6253 0.129 Uiso 1 1 calc R
H6B H 0.7622 0.6636 0.6532 0.129 Uiso 1 1 calc R
H6C H 0.7552 0.7305 0.7092 0.129 Uiso 1 1 calc R
C7 C 0.617(2) 0.4630(19) 0.702(2) 0.126(13) Uiso 0.197(12) 1 d P
H7 H 0.5796 0.4697 0.6664 0.152 Uiso 0.197(12) 1 calc PR
C8 C 0.657(4) 0.456(3) 0.741(4) 0.23(3) Uiso 0.197(12) 1 d P
H8 H 0.6942 0.4492 0.7764 0.281 Uiso 0.197(12) 1 calc PR

loop_
_atom_site_aniso_label
_atom_site_aniso_U_11
_atom_site_aniso_U_22
_atom_site_aniso_U_33
_atom_site_aniso_U_23
_atom_site_aniso_U_13
_atom_site_aniso_U_12
Cu1 0.02804(18) 0.03174(19) 0.0274(2) -0.00325(11) 0.00647(11) 0.00906(13)
N1 0.0303(10) 0.0314(10) 0.0287(10) -0.0053(8) 0.0076(8) 0.0077(9)
N2 0.0284(10) 0.0306(10) 0.0294(10) -0.0044(8) 0.0051(8) 0.0077(8)
N3 0.0373(11) 0.0283(10) 0.0270(10) -0.0055(8) -0.0020(8) 0.0147(9)
C1 0.0378(13) 0.0336(13) 0.0286(12) -0.0060(10) 0.0028(10) 0.0138(11)
C2 0.0554(18) 0.0568(18) 0.0392(15) -0.0156(13) 0.0159(13) 0.0128(15)
C3 0.092(3) 0.092(3) 0.153(5) -0.023(3) 0.065(3) 0.038(3)
C4 0.0331(12) 0.0299(12) 0.0295(12) -0.0046(10) -0.0015(10) 0.0117(10)
C5 0.0351(14) 0.0409(15) 0.0457(16) -0.0098(12) 0.0033(12) 0.0039(12)
C6 0.0376(18) 0.114(3) 0.087(3) -0.015(2) -0.0071(18) 0.023(2)

loop_
_atom_type_symbol
_atom_type_description
_atom_type_scat_dispersion_real
_atom_type_scat_dispersion_imag
_atom_type_scat_source
C C 0.0033 0.0016 'International Tables Vol C Tables 4.2.6.8 and 6.1.1.4'
H H 0.0000 0.0000 'International Tables Vol C Tables 4.2.6.8 and 6.1.1.4'
N N 0.0061 0.0033 'International Tables Vol C Tables 4.2.6.8 and 6.1.1.4'
Cu Cu 0.3201 1.2651 'International Tables Vol C Tables 4.2.6.8 and 6.1.1.4'

loop_
_geom_angle_atom_site_label_1
_geom_angle_atom_site_label_2
_geom_angle_atom_site_label_3
_geom_angle
_geom_angle_site_symmetry_1
_geom_angle_site_symmetry_3
N2 Cu1 N1 118.37(8) 10_666 .
N2 Cu1 N3 125.51(8) 10_666 14_456
N1 Cu1 N3 116.09(8) . 14_456
C1 N1 N2 106.49(18) . .
C1 N1 Cu1 133.77(16) . .
N2 N1 Cu1 119.62(14) . .
C4 N2 N1 105.64(18) . .
C4 N2 Cu1 132.16(16) . 10_666
N1 N2 Cu1 122.01(14) . 10_666
C1 N3 C4 103.73(19) . .
C1 N3 Cu1 129.09(16) . 15_556
C4 N3 Cu1 125.95(16) . 15_556
N1 C1 N3 111.7(2) . .
N1 C1 C2 124.9(2) . .
N3 C1 C2 123.4(2) . .
C3 C2 C1 115.2(3) . .
N2 C4 N3 112.5(2) . .
N2 C4 C5 123.6(2) . .
N3 C4 C5 123.9(2) . .
C4 C5 C6 112.3(3) . .

loop_
_geom_bond_atom_site_label_1
_geom_bond_atom_site_label_2
_geom_bond_distance
_geom_bond_site_symmetry_2
Cu1 N2 1.9523(19) 10_666
Cu1 N1 1.9686(19) .
Cu1 N3 1.9688(19) 14_456
N1 C1 1.331(3) .
N1 N2 1.382(3) .
N2 C4 1.322(3) .
N2 Cu1 1.9523(19) 10_666
N3 C1 1.342(3) .
N3 C4 1.349(3) .
N3 Cu1 1.9688(19) 15_556
C1 C2 1.495(4) .
C2 C3 1.465(5) .
C4 C5 1.484(3) .
C5 C6 1.509(5) .
C7 C8 1.03(7) .
